data_4341688
loop_
_publ_author_name
'Langley, Stuart K.'
'Moubaraki, Boujemaa'
'Tomasi, Corrado'
'Evangelisti, Marco'
'Brechin, Euan K.'
'Murray, Keith S.'

_publ_section_title
;
 Synthesis, Structure, and Magnetism of a Family of Heterometallic
 {Cu2Ln7} and {Cu4Ln12} (Ln = Gd, Tb, and Dy) Complexes: The Gd Analogues
 Exhibiting a Large Magnetocaloric Effect
;
_journal_name_full 'Inorganic Chemistry'
_journal_page_first 141119100121008
_journal_paper_doi 10.1021/ic5023467
_journal_year 2014
_chemical_formula_sum 'C142 H202 Cl8 Cu4 Gd12 N6 O66'
_chemical_formula_weight 5473.70
_chemical_name_systematic
; 
 ? 
;
_space_group_IT_number 2
_symmetry_cell_setting triclinic
_symmetry_space_group_name_Hall '-P 1'
_symmetry_space_group_name_H-M 'P -1'
_atom_sites_solution_hydrogens geom
_atom_sites_solution_primary direct
_atom_sites_solution_secondary difmap
_audit_creation_method SHELXL-97
_cell_angle_alpha 64.27(3)
_cell_angle_beta 64.40(3)
_cell_angle_gamma 86.65(3)
_cell_formula_units_Z 1
_cell_length_a 17.810(4)
_cell_length_b 17.970(4)
_cell_length_c 18.510(4)
_cell_measurement_reflns_used 58847
_cell_measurement_temperature 100(2)
_cell_measurement_theta_max 25.00
_cell_measurement_theta_min 1.95
_cell_volume 4752(3)
_computing_cell_refinement 'XDS (Kabsch, 1993)'
_computing_data_collection 'Blu-Ice (McPhillips et al, 2002)'
_computing_data_reduction 'XDS (Kabsch, 1993)'
_computing_molecular_graphics X-SEED
_computing_publication_material 'XCIF V6.12 (BrukerAXS, 2001).'
_computing_structure_refinement 'SHELXL-97 (Sheldrick, 1997)'
_computing_structure_solution 'SHELXS-97 (Sheldrick, 1990)'
_diffrn_ambient_temperature 100(2)
_diffrn_measured_fraction_theta_full 0.912
_diffrn_measured_fraction_theta_max 0.912
_diffrn_measurement_device_type synchrotron
_diffrn_measurement_method 'scans in phi'
_diffrn_radiation_monochromator 'double crystal'
_diffrn_radiation_source '3BM1 dipole'
_diffrn_radiation_type synchrotron
_diffrn_radiation_wavelength 0.71078
_diffrn_reflns_av_R_equivalents 0.0308
_diffrn_reflns_av_sigmaI/netI 0.0283
_diffrn_reflns_limit_h_max 21
_diffrn_reflns_limit_h_min -21
_diffrn_reflns_limit_k_max 21
_diffrn_reflns_limit_k_min -21
_diffrn_reflns_limit_l_max 22
_diffrn_reflns_limit_l_min -22
_diffrn_reflns_number 58847
_diffrn_reflns_theta_full 25.00
_diffrn_reflns_theta_max 25.00
_diffrn_reflns_theta_min 1.95
_exptl_absorpt_coefficient_mu 4.751
_exptl_absorpt_correction_T_max 0.972
_exptl_absorpt_correction_T_min 0.783
_exptl_absorpt_correction_type multi-scan
_exptl_absorpt_process_details SADABS
_exptl_crystal_colour blue
_exptl_crystal_density_diffrn 1.906
_exptl_crystal_density_method 'not measured'
_exptl_crystal_description plate
_exptl_crystal_F_000 2624
_exptl_crystal_size_max 0.04
_exptl_crystal_size_mid 0.03
_exptl_crystal_size_min 0.01
_refine_diff_density_max 1.609
_refine_diff_density_min -2.196
_refine_diff_density_rms 0.169
_refine_ls_extinction_method none
_refine_ls_goodness_of_fit_ref 1.036
_refine_ls_hydrogen_treatment mixed
_refine_ls_matrix_type full
_refine_ls_number_parameters 1179
_refine_ls_number_reflns 15252
_refine_ls_number_restraints 76
_refine_ls_restrained_S_all 1.035
_refine_ls_R_factor_all 0.0431
_refine_ls_R_factor_gt 0.0403
_refine_ls_shift/su_max 0.001
_refine_ls_shift/su_mean 0.000
_refine_ls_structure_factor_coef Fsqd
_refine_ls_weighting_details 'calc w=1/[\s^2^(Fo^2^)+(0.0640P)^2^+34.3821P] where P=(Fo^2^+2Fc^2^)/3'
_refine_ls_weighting_scheme calc
_refine_ls_wR_factor_gt 0.1103
_refine_ls_wR_factor_ref 0.1125
_reflns_number_gt 14091
_reflns_number_total 15252
_reflns_threshold_expression >2sigma(I)
_cod_data_source_file ic5023467_si_004.cif
_cod_data_source_block c:\x-seed\cu4gd1~1\p-1
_cod_original_cell_volume 4751.5(17)
_cod_original_sg_symbol_H-M P-1
_cod_database_code 4341688

loop_
_symmetry_equiv_pos_as_xyz
'x, y, z'
'-x, -y, -z'

loop_
_atom_site_label
_atom_site_type_symbol
_atom_site_fract_x
_atom_site_fract_y
_atom_site_fract_z
_atom_site_U_iso_or_equiv
_atom_site_adp_type
_atom_site_occupancy
_atom_site_symmetry_multiplicity
_atom_site_calc_flag
_atom_site_refinement_flags
_atom_site_disorder_assembly
_atom_site_disorder_group
Gd1 Gd 0.47039(2) 0.745092(19) 0.25909(2) 0.02095(9) Uani 1 1 d . . .
Gd2 Gd 0.61863(2) 0.60255(2) 0.16809(2) 0.02304(9) Uani 1 1 d . . .
Gd3 Gd 0.413660(18) 0.493544(18) 0.397717(19) 0.01785(8) Uani 1 1 d . . .
Gd4 Gd 0.36338(2) 0.24325(2) 0.54038(2) 0.02324(9) Uani 1 1 d . . .
Gd5 Gd 0.407291(19) 0.368756(19) 0.63302(2) 0.01889(8) Uani 1 1 d . . .
Gd6 Gd 0.20960(2) 0.37708(2) 0.62798(2) 0.02290(9) Uani 1 1 d . . .
Cu1 Cu 0.18247(6) 0.32621(6) 0.83965(6) 0.0318(2) Uani 1 1 d . . .
Cu2 Cu 0.54664(7) 0.18755(6) 0.58230(7) 0.0375(2) Uani 1 1 d . . .
Cl1 Cl 0.58961(18) 0.06454(15) 0.58632(19) 0.0581(7) Uani 1 1 d . . .
Cl1S Cl 0.65926(11) 0.37874(11) 0.40768(12) 0.0311(4) Uani 1 1 d . . .
Cl2S Cl 0.26338(13) 0.11818(13) 0.84894(13) 0.0423(4) Uani 1 1 d . . .
Cl3S Cl 0.1413(7) 0.5317(10) 0.9148(11) 0.101(4) Uani 0.33 1 d PU A 1
Cl4S Cl 0.1198(8) 0.4333(8) 1.0984(9) 0.096(3) Uani 0.33 1 d PU B 4
Cl5S Cl 0.1829(5) -0.0060(6) 1.4388(6) 0.066(2) Uani 0.33 1 d PU C 3
O1 O 0.5016(3) 0.7802(3) 0.1086(3) 0.0310(11) Uani 1 1 d . . .
O1S O 0.1555(15) -0.1199(15) 0.8388(16) 0.067(6) Uani 0.33 1 d PU D 7
O2 O 0.5950(3) 0.7089(3) 0.0494(3) 0.0299(11) Uani 1 1 d . . .
O2S O 0.2056(15) -0.1621(15) 0.8982(16) 0.070(6) Uani 0.33 1 d PU E 6
O3 O 0.3344(3) 0.7096(3) 0.2700(4) 0.0327(11) Uani 1 1 d D . .
O4 O 0.3891(3) 0.7886(3) 0.3677(3) 0.0330(11) Uani 1 1 d . . .
O5 O 0.5624(3) 0.8806(3) 0.1637(4) 0.0343(12) Uani 1 1 d D . .
O5S O 0.1857(13) -0.0271(14) 1.4812(15) 0.050(5) Uani 0.33 1 d PU F 4
O6 O 0.4695(3) 0.6132(3) 0.2489(3) 0.0226(9) Uani 1 1 d D . .
O6S O 0.1259(15) -0.1148(15) 0.7909(16) 0.066(6) Uani 0.33 1 d PU G 8
O7 O 0.6068(3) 0.7046(3) 0.2189(3) 0.0247(10) Uani 1 1 d D . .
O7S O 0.1317(5) 0.5808(6) 0.8770(5) 0.0309(18) Uani 0.67 1 d P H 2
H7S H 0.0806 0.5859 0.8923 0.037 Uiso 0.67 1 calc PR H 2
O8 O 0.6952(4) 0.5726(3) 0.0377(3) 0.0373(12) Uani 1 1 d . . .
O8S O 0.0489(13) -0.1002(14) 1.6407(19) 0.089(9) Uani 0.33 1 d PD I 5
H8S H 0.0373 -0.1310 1.6938 0.106 Uiso 0.33 1 d P J 5
O9 O 0.6906(4) 0.4803(3) 0.2085(4) 0.0403(13) Uani 1 1 d D . .
O10 O 0.5311(3) 0.5140(3) 0.1552(3) 0.0328(11) Uani 1 1 d . . .
O10S O 0.226(2) 0.751(2) 0.698(3) 0.123(11) Uani 0.33 1 d PU . .
O11 O 0.4435(3) 0.4318(3) 0.2988(3) 0.0284(11) Uani 1 1 d . . .
O11S O -0.017(3) 0.729(3) 0.798(3) 0.141(12) Uani 0.33 1 d PU . .
O12 O 0.5626(3) 0.5273(3) 0.3317(3) 0.0211(9) Uani 1 1 d D . .
O13 O 0.4487(3) 0.6210(3) 0.3959(3) 0.0202(9) Uani 1 1 d D . .
O14 O 0.2905(3) 0.5442(3) 0.3801(3) 0.0271(10) Uani 1 1 d . . .
O15 O 0.1761(3) 0.4740(3) 0.5127(3) 0.0298(11) Uani 1 1 d . . .
O16 O 0.3431(3) 0.4683(3) 0.5473(3) 0.0216(9) Uani 1 1 d D . .
O17 O 0.3048(3) 0.3695(3) 0.4882(3) 0.0218(9) Uani 1 1 d D . .
O18 O 0.4533(3) 0.3707(3) 0.4899(3) 0.0213(9) Uani 1 1 d D . .
O19 O 0.3770(4) 0.2729(3) 0.3957(3) 0.0344(12) Uani 1 1 d D . .
O20 O 0.4978(3) 0.2085(3) 0.5035(4) 0.0329(11) Uani 1 1 d . . .
O21 O 0.3267(4) 0.1086(3) 0.6717(4) 0.0406(13) Uani 1 1 d D . .
O22 O 0.4566(3) 0.2344(3) 0.6539(3) 0.0304(11) Uani 1 1 d D . .
O23 O 0.2976(3) 0.2783(3) 0.6585(3) 0.0234(9) Uani 1 1 d D . .
O24 O 0.2238(3) 0.1952(3) 0.5778(4) 0.0381(12) Uani 1 1 d . . .
O25 O 0.1336(3) 0.2740(3) 0.6284(3) 0.0318(11) Uani 1 1 d . . .
O26 O 0.2690(3) 0.3956(3) 0.7231(3) 0.0262(10) Uani 1 1 d D . .
O27 O 0.1245(4) 0.4684(4) 0.6806(4) 0.0496(15) Uani 1 1 d . . .
O28 O 0.1286(3) 0.2971(3) 0.7815(3) 0.0364(12) Uani 1 1 d . . .
O29 O 0.2440(3) 0.3230(3) 0.9051(3) 0.0330(11) Uani 1 1 d . . .
O30 O 0.0892(4) 0.4323(4) 0.8516(4) 0.0497(15) Uani 1 1 d . . .
H30 H 0.1099 0.4495 0.8757 0.060 Uiso 1 1 calc R . .
N1 N 0.3912(4) 0.8755(4) 0.2011(4) 0.0269(12) Uani 1 1 d . . .
N2 N 0.3783(4) 0.1136(4) 0.5040(4) 0.0350(15) Uani 1 1 d . . .
N3 N 0.0850(4) 0.2534(5) 0.9554(4) 0.0394(15) Uani 1 1 d . . .
C1 C 0.5443(5) 0.7598(4) 0.0476(5) 0.0274(15) Uani 1 1 d . . .
C2 C 0.5275(5) 0.8000(4) -0.0344(5) 0.0290(15) Uani 1 1 d . . .
C3 C 0.4465(5) 0.7829(5) -0.0198(5) 0.0350(17) Uani 1 1 d . . .
H3 H 0.4037 0.7516 0.0400 0.042 Uiso 1 1 calc R . .
C3S C 0.1050(13) -0.0275(12) 1.6103(14) 0.030(5) Uani 0.33 1 d PD I 5
H3S1 H 0.0721 0.0131 1.6273 0.046 Uiso 0.33 1 calc PR I 5
H3S2 H 0.1380 -0.0022 1.5448 0.046 Uiso 0.33 1 calc PR I 5
H3S3 H 0.1431 -0.0435 1.6382 0.046 Uiso 0.33 1 calc PR I 5
C4 C 0.4260(6) 0.8106(6) -0.0911(7) 0.047(2) Uani 1 1 d . . .
H4 H 0.3700 0.7979 -0.0805 0.057 Uiso 1 1 calc R . .
C4S C 0.1395 0.5077 0.9526 0.087 Uani 0.67 1 d PU H 2
H4S1 H 0.1884 0.4825 0.9280 0.130 Uiso 0.67 1 d P K 2
H4S2 H 0.0883 0.4660 0.9876 0.130 Uiso 0.67 1 d P L 2
H4S3 H 0.1469 0.5268 0.9916 0.130 Uiso 0.67 1 d P M 2
C5 C 0.4891(7) 0.8569(5) -0.1778(6) 0.044(2) Uani 1 1 d . . .
H5 H 0.4762 0.8763 -0.2271 0.053 Uiso 1 1 calc R . .
C6 C 0.5697(7) 0.8750(5) -0.1931(5) 0.043(2) Uani 1 1 d . . .
H6 H 0.6118 0.9074 -0.2530 0.051 Uiso 1 1 calc R . .
C7 C 0.5916(5) 0.8467(4) -0.1219(5) 0.0323(17) Uani 1 1 d . . .
C8 C 0.6785(6) 0.8735(4) -0.1419(5) 0.0371(18) Uani 1 1 d . . .
C9 C 0.7475(7) 0.8773(6) -0.2175(6) 0.057(3) Uani 1 1 d . . .
H9 H 0.7399 0.8575 -0.2542 0.069 Uiso 1 1 calc R . .
C10 C 0.8275(8) 0.9097(8) -0.2401(8) 0.077(4) Uani 1 1 d . . .
H10 H 0.8747 0.9133 -0.2927 0.092 Uiso 1 1 calc R . .
C11 C 0.8382(9) 0.9375(7) -0.1838(10) 0.083(4) Uani 1 1 d . . .
H11 H 0.8928 0.9591 -0.1979 0.100 Uiso 1 1 calc R . .
C12 C 0.7692(7) 0.9331(6) -0.1087(8) 0.058(3) Uani 1 1 d . . .
H12 H 0.7761 0.9527 -0.0714 0.069 Uiso 1 1 calc R . .
C13 C 0.6915(6) 0.9010(5) -0.0875(6) 0.042(2) Uani 1 1 d . . .
H13 H 0.6447 0.8971 -0.0345 0.051 Uiso 1 1 calc R . .
C14 C 0.2814(5) 0.7661(5) 0.2405(5) 0.0338(16) Uani 1 1 d . . .
H14A H 0.2356 0.7711 0.2921 0.041 Uiso 1 1 calc R . .
H14B H 0.2557 0.7449 0.2137 0.041 Uiso 1 1 calc R . .
C15 C 0.3355(5) 0.8501(5) 0.1714(5) 0.0344(17) Uani 1 1 d . . .
H15A H 0.3708 0.8478 0.1142 0.041 Uiso 1 1 calc R . .
H15B H 0.2987 0.8928 0.1603 0.041 Uiso 1 1 calc R . .
C16 C 0.3169(5) 0.8255(5) 0.3659(5) 0.0309(15) Uani 1 1 d . . .
H16A H 0.2927 0.8445 0.4130 0.037 Uiso 1 1 calc R . .
H16B H 0.2736 0.7838 0.3780 0.037 Uiso 1 1 calc R . .
C17 C 0.3420(5) 0.8993(4) 0.2743(5) 0.0300(15) Uani 1 1 d . . .
H17A H 0.2907 0.9197 0.2695 0.036 Uiso 1 1 calc R . .
H17B H 0.3765 0.9454 0.2676 0.036 Uiso 1 1 calc R . .
C18 C 0.4571(5) 0.9455(5) 0.1231(5) 0.0364(17) Uani 1 1 d . . .
H18A H 0.4323 0.9976 0.1093 0.044 Uiso 1 1 calc R . .
H18B H 0.4780 0.9347 0.0701 0.044 Uiso 1 1 calc R . .
C19 C 0.5307(5) 0.9577(4) 0.1395(5) 0.0355(17) Uani 1 1 d . . .
H19A H 0.5754 1.0025 0.0845 0.043 Uiso 1 1 calc R . .
H19B H 0.5120 0.9741 0.1886 0.043 Uiso 1 1 calc R . .
C20 C 0.4699(5) 0.4574(4) 0.2153(5) 0.0268(14) Uani 1 1 d . . .
C21 C 0.4224(5) 0.4153(4) 0.1904(5) 0.0324(17) Uani 1 1 d . . .
C22 C 0.3353(6) 0.4048(5) 0.2342(5) 0.0374(18) Uani 1 1 d . . .
H22 H 0.3087 0.4211 0.2807 0.045 Uiso 1 1 calc R . .
C23 C 0.2860(7) 0.3705(6) 0.2113(7) 0.055(3) Uani 1 1 d . . .
H23 H 0.2262 0.3634 0.2417 0.066 Uiso 1 1 calc R . .
C24 C 0.3252(9) 0.3472(6) 0.1441(7) 0.062(3) Uani 1 1 d . . .
H24 H 0.2922 0.3243 0.1276 0.075 Uiso 1 1 calc R . .
C25 C 0.4114(8) 0.3565(5) 0.1002(7) 0.055(3) Uani 1 1 d . . .
H25 H 0.4370 0.3405 0.0534 0.065 Uiso 1 1 calc R . .
C26 C 0.4629(7) 0.3892(5) 0.1229(5) 0.042(2) Uani 1 1 d . . .
C27 C 0.5553(7) 0.3904(5) 0.0806(5) 0.048(2) Uani 1 1 d . . .
C28 C 0.5993(9) 0.4176(6) -0.0124(6) 0.074(4) Uani 1 1 d . . .
H28 H 0.5705 0.4375 -0.0484 0.089 Uiso 1 1 calc R . .
C29 C 0.6852(12) 0.4154(8) -0.0517(9) 0.100(6) Uani 1 1 d . . .
H29 H 0.7151 0.4334 -0.1146 0.120 Uiso 1 1 calc R . .
C30 C 0.7269(10) 0.3875(8) -0.0006(11) 0.099(6) Uani 1 1 d . . .
H30A H 0.7859 0.3876 -0.0286 0.119 Uiso 1 1 calc R . .
C31 C 0.6846(7) 0.3590(7) 0.0914(9) 0.069(3) Uani 1 1 d . . .
H31 H 0.7136 0.3380 0.1270 0.082 Uiso 1 1 calc R . .
C32 C 0.5985(6) 0.3618(5) 0.1309(6) 0.048(2) Uani 1 1 d . . .
H32 H 0.5692 0.3434 0.1939 0.057 Uiso 1 1 calc R . .
C33 C 0.3449(6) 0.1300(5) 0.4385(5) 0.0377(18) Uani 1 1 d . . .
H33A H 0.2830 0.1277 0.4680 0.045 Uiso 1 1 calc R . .
H33B H 0.3567 0.0862 0.4179 0.045 Uiso 1 1 calc R . .
C34 C 0.3850(6) 0.2143(4) 0.3593(5) 0.0349(17) Uani 1 1 d . . .
H34A H 0.4452 0.2143 0.3227 0.042 Uiso 1 1 calc R . .
H34B H 0.3560 0.2296 0.3209 0.042 Uiso 1 1 calc R . .
C35 C 0.4696(6) 0.1052(5) 0.4659(6) 0.0409(19) Uani 1 1 d . . .
H35A H 0.4841 0.0932 0.4144 0.049 Uiso 1 1 calc R . .
H35B H 0.4795 0.0572 0.5121 0.049 Uiso 1 1 calc R . .
C36 C 0.5267(5) 0.1833(5) 0.4347(6) 0.0382(18) Uani 1 1 d . . .
H36A H 0.5852 0.1718 0.4202 0.046 Uiso 1 1 calc R . .
H36B H 0.5267 0.2287 0.3797 0.046 Uiso 1 1 calc R . .
C37 C 0.3275(7) 0.0382(5) 0.5882(6) 0.048(2) Uani 1 1 d . . .
H37A H 0.3423 -0.0122 0.5793 0.058 Uiso 1 1 calc R . .
H37B H 0.2670 0.0396 0.6040 0.058 Uiso 1 1 calc R . .
C38 C 0.3430(8) 0.0330(5) 0.6646(6) 0.056(3) Uani 1 1 d . . .
H38A H 0.3052 -0.0154 0.7216 0.067 Uiso 1 1 calc R . .
H38B H 0.4020 0.0256 0.6523 0.067 Uiso 1 1 calc R . .
C39 C 0.2108(4) 0.5254(4) 0.4313(5) 0.0287(15) Uani 1 1 d . . .
C40 C 0.1563(4) 0.5688(5) 0.3876(5) 0.0305(15) Uani 1 1 d . . .
C41 C 0.1731(5) 0.5692(5) 0.3057(5) 0.0389(18) Uani 1 1 d . . .
H41 H 0.2200 0.5464 0.2779 0.047 Uiso 1 1 calc R . .
C42 C 0.1204(6) 0.6031(6) 0.2660(6) 0.048(2) Uani 1 1 d . . .
H42 H 0.1316 0.6042 0.2104 0.057 Uiso 1 1 calc R . .
C43 C 0.0511(6) 0.6356(6) 0.3078(6) 0.049(2) Uani 1 1 d . . .
H43 H 0.0139 0.6568 0.2819 0.058 Uiso 1 1 calc R . .
C44 C 0.0363(5) 0.6372(5) 0.3863(6) 0.045(2) Uani 1 1 d . . .
H44 H -0.0105 0.6607 0.4132 0.054 Uiso 1 1 calc R . .
C45 C 0.0888(5) 0.6049(5) 0.4275(5) 0.0352(17) Uani 1 1 d . . .
C46 C 0.0739(5) 0.6160(5) 0.5076(6) 0.0418(19) Uani 1 1 d . . .
C47 C 0.1421(6) 0.6478(5) 0.5104(6) 0.045(2) Uani 1 1 d . . .
H47 H 0.1971 0.6583 0.4629 0.054 Uiso 1 1 calc R . .
C48 C 0.1318(7) 0.6643(7) 0.5802(8) 0.061(3) Uani 1 1 d . . .
H48 H 0.1783 0.6890 0.5791 0.073 Uiso 1 1 calc R . .
C49 C 0.0510(9) 0.6439(8) 0.6527(9) 0.075(3) Uani 1 1 d . . .
H49 H 0.0428 0.6525 0.7025 0.090 Uiso 1 1 calc R . .
C50 C -0.0165(8) 0.6112(8) 0.6515(8) 0.069(3) Uani 1 1 d . . .
H50 H -0.0712 0.5985 0.7003 0.083 Uiso 1 1 calc R . .
C51 C -0.0053(6) 0.5966(6) 0.5789(7) 0.052(2) Uani 1 1 d . . .
H51 H -0.0521 0.5735 0.5791 0.062 Uiso 1 1 calc R . .
C52 C 0.1544(5) 0.2222(4) 0.5973(5) 0.0308(16) Uani 1 1 d . . .
C53 C 0.0921(6) 0.1946(5) 0.5747(6) 0.042(2) Uani 1 1 d . . .
C54 C 0.1185(7) 0.2141(6) 0.4860(7) 0.055(2) Uani 1 1 d . . .
H54 H 0.1755 0.2377 0.4430 0.066 Uiso 1 1 calc R . .
C55 C 0.0605(10) 0.1989(7) 0.4595(9) 0.078(4) Uani 1 1 d . . .
H55 H 0.0778 0.2144 0.3980 0.094 Uiso 1 1 calc R . .
C56 C -0.0202(10) 0.1620(7) 0.5215(10) 0.085(5) Uani 1 1 d . . .
H56 H -0.0585 0.1510 0.5029 0.102 Uiso 1 1 calc R . .
C57 C -0.0478(8) 0.1400(6) 0.6130(9) 0.069(3) Uani 1 1 d . . .
H57 H -0.1047 0.1155 0.6555 0.083 Uiso 1 1 calc R . .
C58 C 0.0092(6) 0.1545(5) 0.6407(7) 0.049(2) Uani 1 1 d . . .
C59 C -0.0174(6) 0.1226(5) 0.7386(7) 0.050(2) Uani 1 1 d . . .
C60 C 0.0317(7) 0.0702(6) 0.7758(7) 0.055(2) Uani 1 1 d . . .
H60 H 0.0848 0.0619 0.7384 0.066 Uiso 1 1 calc R . .
C61 C -0.0000(9) 0.0310(7) 0.8688(8) 0.070(3) Uani 1 1 d . . .
H61 H 0.0305 -0.0068 0.8958 0.084 Uiso 1 1 calc R . .
C62 C -0.0764(9) 0.0467(8) 0.9233(8) 0.079(4) Uani 1 1 d . . .
H62 H -0.0971 0.0206 0.9868 0.095 Uiso 1 1 calc R . .
C63 C -0.1212(8) 0.1004(8) 0.8840(10) 0.076(3) Uani 1 1 d . . .
H63 H -0.1724 0.1125 0.9204 0.092 Uiso 1 1 calc R . .
C64 C -0.0919(6) 0.1370(7) 0.7915(8) 0.062(3) Uani 1 1 d . . .
H64 H -0.1241 0.1723 0.7651 0.074 Uiso 1 1 calc R . .
C65 C 0.0536(5) 0.2383(6) 0.8440(5) 0.0427(19) Uani 1 1 d . . .
H65A H 0.0510 0.1964 0.8236 0.051 Uiso 1 1 calc R . .
H65B H 0.0040 0.2673 0.8478 0.051 Uiso 1 1 calc R . .
C66 C 0.0516(6) 0.1947(6) 0.9363(6) 0.046(2) Uani 1 1 d . . .
H66A H -0.0072 0.1697 0.9830 0.056 Uiso 1 1 calc R . .
H66B H 0.0856 0.1488 0.9389 0.056 Uiso 1 1 calc R . .
C67 C 0.1263(6) 0.2115(6) 1.0148(5) 0.043(2) Uani 1 1 d . . .
H67A H 0.1545 0.1668 1.0012 0.052 Uiso 1 1 calc R . .
H67B H 0.0831 0.1855 1.0785 0.052 Uiso 1 1 calc R . .
C68 C 0.1909(6) 0.2756(6) 0.9996(5) 0.044(2) Uani 1 1 d . . .
H68A H 0.1616 0.3134 1.0250 0.053 Uiso 1 1 calc R . .
H68B H 0.2254 0.2466 1.0303 0.053 Uiso 1 1 calc R . .
C69 C 0.0228(6) 0.3025(7) 0.9908(7) 0.058(3) Uani 1 1 d . . .
H69A H 0.0417 0.3221 1.0236 0.069 Uiso 1 1 calc R . .
H69B H -0.0319 0.2651 1.0347 0.069 Uiso 1 1 calc R . .
C70 C 0.0095(6) 0.3776(7) 0.9197(7) 0.059(3) Uani 1 1 d . . .
H70A H -0.0157 0.3584 0.8911 0.070 Uiso 1 1 calc R . .
H70B H -0.0301 0.4088 0.9481 0.070 Uiso 1 1 calc R . .
H1H H 0.440(6) 0.615(7) 0.220(6) 0.070 Uiso 1 1 d D . .
H2H H 0.419(6) 0.635(7) 0.439(5) 0.070 Uiso 1 1 d D . .
H3H H 0.648(5) 0.748(4) 0.186(6) 0.070 Uiso 1 1 d D . .
H4H H 0.585(5) 0.481(4) 0.3514(14) 0.070 Uiso 1 1 d D . .
H9H H 0.339(7) 0.513(4) 0.558(7) 0.070 Uiso 1 1 d D . .
H10H H 0.274(6) 0.369(7) 0.461(7) 0.070 Uiso 1 1 d D . .
H11H H 0.271(6) 0.243(6) 0.7168(18) 0.070 Uiso 1 1 d D . .
H12H H 0.505(3) 0.356(7) 0.474(7) 0.070 Uiso 1 1 d D . .
H13H H 0.276(7) 0.447(3) 0.716(7) 0.070 Uiso 1 1 d D . .
H14H H 0.418(5) 0.189(4) 0.692(6) 0.070 Uiso 1 1 d D . .
H16H H 0.287(5) 0.096(7) 0.727(3) 0.070 Uiso 1 1 d D . .
H17H H 0.410(6) 0.323(3) 0.359(6) 0.070 Uiso 1 1 d D . .
H20H H 0.614(3) 0.880(7) 0.160(8) 0.070 Uiso 1 1 d D . .
H21H H 0.321(7) 0.6542(11) 0.296(7) 0.070 Uiso 1 1 d D . .

loop_
_atom_site_aniso_label
_atom_site_aniso_U_11
_atom_site_aniso_U_22
_atom_site_aniso_U_33
_atom_site_aniso_U_23
_atom_site_aniso_U_13
_atom_site_aniso_U_12
Gd1 0.03044(17) 0.01568(16) 0.02237(16) -0.00868(12) -0.01684(13) 0.00596(13)
Gd2 0.03318(18) 0.01978(17) 0.02021(16) -0.01072(13) -0.01402(14) 0.00619(14)
Gd3 0.02442(16) 0.01536(16) 0.02050(16) -0.00924(12) -0.01477(13) 0.00423(12)
Gd4 0.03219(18) 0.01609(16) 0.02804(17) -0.01104(13) -0.01811(14) 0.00412(13)
Gd5 0.02550(16) 0.01705(16) 0.02099(15) -0.00984(12) -0.01506(13) 0.00403(12)
Gd6 0.02408(16) 0.02176(17) 0.02548(17) -0.00994(13) -0.01406(13) 0.00281(13)
Cu1 0.0331(4) 0.0336(5) 0.0264(4) -0.0125(4) -0.0124(4) 0.0020(4)
Cu2 0.0537(6) 0.0388(5) 0.0487(6) -0.0320(5) -0.0369(5) 0.0246(5)
Cl1 0.0940(18) 0.0493(13) 0.0911(18) -0.0528(13) -0.0747(16) 0.0438(13)
Cl1S 0.0383(9) 0.0311(9) 0.0379(9) -0.0220(7) -0.0236(8) 0.0143(7)
Cl2S 0.0416(10) 0.0424(11) 0.0345(10) -0.0085(8) -0.0184(8) -0.0013(9)
Cl3S 0.067(5) 0.100(7) 0.133(8) -0.072(6) -0.023(5) 0.010(5)
Cl4S 0.105(6) 0.088(6) 0.111(7) -0.052(5) -0.057(5) 0.033(5)
Cl5S 0.062(4) 0.066(5) 0.061(4) -0.011(4) -0.035(4) -0.019(3)
O1 0.057(3) 0.021(2) 0.026(2) -0.013(2) -0.027(2) 0.015(2)
O1S 0.067(6) 0.067(6) 0.067(6) -0.030(3) -0.030(3) 0.0105(14)
O2 0.048(3) 0.023(2) 0.024(2) -0.010(2) -0.021(2) 0.009(2)
O2S 0.069(6) 0.070(6) 0.070(6) -0.031(3) -0.032(3) 0.0113(14)
O3 0.040(3) 0.019(2) 0.048(3) -0.010(2) -0.033(3) 0.009(2)
O4 0.052(3) 0.028(3) 0.036(3) -0.020(2) -0.030(3) 0.022(2)
O5 0.042(3) 0.020(2) 0.039(3) -0.009(2) -0.021(2) 0.001(2)
O5S 0.050(5) 0.050(5) 0.051(5) -0.023(2) -0.023(2) 0.0071(13)
O6 0.032(2) 0.018(2) 0.023(2) -0.0100(18) -0.017(2) 0.0078(19)
O6S 0.066(6) 0.066(6) 0.066(6) -0.030(3) -0.030(3) 0.0105(14)
O7 0.029(2) 0.022(2) 0.022(2) -0.0082(19) -0.0130(19) -0.001(2)
O7S 0.030(4) 0.033(5) 0.035(4) -0.028(4) -0.009(3) 0.018(4)
O8 0.054(3) 0.034(3) 0.026(3) -0.018(2) -0.016(2) 0.006(3)
O8S 0.052(13) 0.079(18) 0.090(18) -0.037(15) 0.003(13) 0.005(12)
O9 0.056(3) 0.035(3) 0.034(3) -0.020(2) -0.021(3) 0.023(3)
O10 0.046(3) 0.030(3) 0.030(3) -0.021(2) -0.017(2) 0.003(2)
O10S 0.123(11) 0.123(11) 0.123(11) -0.056(5) -0.056(5) 0.019(2)
O11 0.046(3) 0.024(2) 0.026(2) -0.015(2) -0.022(2) 0.005(2)
O11S 0.141(12) 0.141(12) 0.141(12) -0.064(6) -0.063(6) 0.022(2)
O12 0.030(2) 0.017(2) 0.025(2) -0.0128(18) -0.0158(19) 0.0050(19)
O13 0.029(2) 0.017(2) 0.020(2) -0.0100(18) -0.0142(19) 0.0044(18)
O14 0.026(2) 0.027(3) 0.030(2) -0.008(2) -0.019(2) 0.005(2)
O15 0.030(2) 0.027(3) 0.032(3) -0.009(2) -0.019(2) 0.010(2)
O16 0.032(2) 0.019(2) 0.022(2) -0.0112(18) -0.0178(19) 0.0050(19)
O17 0.031(2) 0.015(2) 0.025(2) -0.0079(18) -0.019(2) 0.0048(19)
O18 0.026(2) 0.020(2) 0.022(2) -0.0100(18) -0.0136(19) 0.0051(19)
O19 0.063(4) 0.020(2) 0.036(3) -0.018(2) -0.030(3) 0.009(2)
O20 0.038(3) 0.031(3) 0.049(3) -0.027(2) -0.028(2) 0.014(2)
O21 0.068(4) 0.018(2) 0.035(3) -0.010(2) -0.024(3) 0.003(3)
O22 0.042(3) 0.022(2) 0.028(2) -0.012(2) -0.015(2) 0.002(2)
O23 0.028(2) 0.019(2) 0.025(2) -0.0089(19) -0.015(2) -0.0005(19)
O24 0.041(3) 0.030(3) 0.051(3) -0.022(3) -0.022(3) 0.001(2)
O25 0.031(3) 0.028(3) 0.040(3) -0.015(2) -0.020(2) 0.002(2)
O26 0.028(2) 0.026(3) 0.034(3) -0.018(2) -0.017(2) 0.010(2)
O27 0.065(4) 0.061(4) 0.044(3) -0.033(3) -0.036(3) 0.036(3)
O28 0.037(3) 0.038(3) 0.027(3) -0.011(2) -0.010(2) -0.004(2)
O29 0.036(3) 0.031(3) 0.027(3) -0.011(2) -0.013(2) 0.002(2)
O30 0.056(4) 0.057(4) 0.040(3) -0.028(3) -0.020(3) 0.015(3)
N1 0.037(3) 0.020(3) 0.030(3) -0.011(2) -0.022(3) 0.011(3)
N2 0.056(4) 0.022(3) 0.043(4) -0.017(3) -0.033(3) 0.007(3)
N3 0.034(3) 0.043(4) 0.033(3) -0.014(3) -0.011(3) 0.005(3)
C1 0.046(4) 0.016(3) 0.027(3) -0.008(3) -0.024(3) 0.005(3)
C2 0.051(4) 0.021(3) 0.027(3) -0.014(3) -0.026(3) 0.009(3)
C3 0.051(5) 0.027(4) 0.042(4) -0.019(3) -0.030(4) 0.008(3)
C3S 0.037(11) 0.021(10) 0.029(10) -0.021(9) 0.001(9) -0.002(9)
C4 0.069(6) 0.048(5) 0.068(6) -0.041(5) -0.054(5) 0.025(5)
C4S 0.087 0.087 0.087 -0.039 -0.039 0.014
C5 0.090(7) 0.025(4) 0.052(5) -0.023(4) -0.057(5) 0.020(4)
C6 0.091(7) 0.019(3) 0.028(4) -0.009(3) -0.036(4) 0.006(4)
C7 0.066(5) 0.016(3) 0.026(3) -0.008(3) -0.031(4) 0.006(3)
C8 0.058(5) 0.017(3) 0.033(4) -0.004(3) -0.024(4) 0.001(3)
C9 0.070(6) 0.049(5) 0.039(5) -0.010(4) -0.020(5) -0.019(5)
C10 0.066(7) 0.062(7) 0.054(6) 0.005(5) -0.016(5) -0.017(6)
C11 0.083(8) 0.043(6) 0.103(10) 0.010(6) -0.064(8) -0.028(6)
C12 0.072(7) 0.028(4) 0.070(7) -0.007(4) -0.045(6) -0.003(5)
C13 0.071(6) 0.017(3) 0.050(5) -0.006(3) -0.044(5) 0.003(4)
C14 0.044(4) 0.028(4) 0.049(4) -0.019(3) -0.036(4) 0.015(3)
C15 0.050(4) 0.025(4) 0.046(4) -0.017(3) -0.037(4) 0.018(3)
C16 0.037(4) 0.024(4) 0.032(4) -0.010(3) -0.020(3) 0.010(3)
C17 0.036(4) 0.022(4) 0.039(4) -0.017(3) -0.022(3) 0.011(3)
C18 0.052(5) 0.021(4) 0.035(4) -0.006(3) -0.026(4) 0.010(3)
C19 0.048(4) 0.012(3) 0.038(4) -0.005(3) -0.019(4) 0.007(3)
C20 0.040(4) 0.021(3) 0.030(4) -0.017(3) -0.020(3) 0.009(3)
C21 0.063(5) 0.021(3) 0.030(4) -0.013(3) -0.034(4) 0.008(3)
C22 0.059(5) 0.030(4) 0.044(4) -0.019(3) -0.039(4) 0.010(4)
C23 0.077(7) 0.035(5) 0.079(7) -0.015(4) -0.066(6) 0.003(5)
C24 0.116(10) 0.039(5) 0.076(7) -0.025(5) -0.081(7) 0.011(6)
C25 0.118(9) 0.026(4) 0.058(6) -0.024(4) -0.068(6) 0.021(5)
C26 0.088(7) 0.023(4) 0.033(4) -0.016(3) -0.040(4) 0.020(4)
C27 0.089(7) 0.022(4) 0.029(4) -0.016(3) -0.019(4) 0.011(4)
C28 0.141(11) 0.029(5) 0.027(4) -0.016(4) -0.016(6) 0.030(6)
C29 0.147(15) 0.044(7) 0.046(7) -0.019(6) 0.009(8) 0.007(8)
C30 0.093(10) 0.049(7) 0.090(10) -0.039(7) 0.023(9) -0.010(7)
C31 0.072(7) 0.050(6) 0.088(8) -0.050(6) -0.020(6) 0.004(5)
C32 0.066(6) 0.032(4) 0.053(5) -0.030(4) -0.023(5) 0.012(4)
C33 0.062(5) 0.027(4) 0.045(4) -0.021(3) -0.037(4) 0.013(4)
C34 0.062(5) 0.024(4) 0.044(4) -0.025(3) -0.037(4) 0.015(4)
C35 0.062(5) 0.036(4) 0.055(5) -0.031(4) -0.043(4) 0.025(4)
C36 0.048(4) 0.041(5) 0.046(4) -0.028(4) -0.032(4) 0.020(4)
C37 0.089(7) 0.017(4) 0.053(5) -0.013(3) -0.045(5) -0.002(4)
C38 0.111(9) 0.020(4) 0.049(5) -0.013(4) -0.050(6) 0.013(5)
C39 0.031(4) 0.023(4) 0.036(4) -0.011(3) -0.022(3) 0.003(3)
C40 0.027(3) 0.025(4) 0.037(4) -0.007(3) -0.020(3) 0.002(3)
C41 0.042(4) 0.035(4) 0.040(4) -0.011(3) -0.026(4) 0.005(4)
C42 0.050(5) 0.056(6) 0.044(5) -0.015(4) -0.035(4) 0.010(4)
C43 0.042(5) 0.048(5) 0.058(5) -0.012(4) -0.038(4) 0.009(4)
C44 0.032(4) 0.037(5) 0.064(6) -0.013(4) -0.029(4) 0.002(4)
C45 0.033(4) 0.027(4) 0.044(4) -0.008(3) -0.024(3) 0.002(3)
C46 0.034(4) 0.032(4) 0.063(5) -0.024(4) -0.022(4) 0.012(3)
C47 0.048(5) 0.034(4) 0.059(5) -0.022(4) -0.028(4) 0.009(4)
C48 0.075(7) 0.047(6) 0.075(7) -0.034(5) -0.041(6) 0.015(5)
C49 0.098(9) 0.077(8) 0.099(9) -0.065(8) -0.063(8) 0.045(7)
C50 0.067(7) 0.081(8) 0.076(7) -0.053(7) -0.031(6) 0.031(6)
C51 0.046(5) 0.049(5) 0.067(6) -0.032(5) -0.026(5) 0.020(4)
C52 0.033(4) 0.023(4) 0.035(4) -0.007(3) -0.020(3) -0.002(3)
C53 0.054(5) 0.027(4) 0.057(5) -0.013(4) -0.040(4) 0.000(4)
C54 0.077(7) 0.041(5) 0.061(6) -0.020(4) -0.045(5) 0.000(5)
C55 0.136(12) 0.048(6) 0.087(8) -0.017(6) -0.092(9) 0.001(7)
C56 0.125(11) 0.049(6) 0.121(11) -0.018(7) -0.107(10) -0.001(7)
C57 0.075(7) 0.039(5) 0.100(9) -0.005(5) -0.070(7) -0.007(5)
C58 0.049(5) 0.026(4) 0.078(6) -0.011(4) -0.047(5) 0.001(4)
C59 0.047(5) 0.033(4) 0.070(6) -0.009(4) -0.038(5) -0.009(4)
C60 0.061(6) 0.035(5) 0.055(6) -0.000(4) -0.035(5) 0.003(4)
C61 0.095(9) 0.041(6) 0.068(7) -0.003(5) -0.053(7) -0.005(6)
C62 0.090(9) 0.058(7) 0.059(7) -0.011(6) -0.019(7) -0.041(7)
C63 0.056(6) 0.064(7) 0.096(10) -0.034(7) -0.023(7) -0.008(6)
C64 0.045(5) 0.051(6) 0.089(8) -0.022(6) -0.037(6) -0.004(5)
C65 0.036(4) 0.044(5) 0.036(4) -0.008(4) -0.016(3) -0.004(4)
C66 0.044(5) 0.046(5) 0.038(4) -0.008(4) -0.019(4) -0.011(4)
C67 0.050(5) 0.042(5) 0.028(4) -0.008(3) -0.016(4) 0.002(4)
C68 0.049(5) 0.049(5) 0.027(4) -0.013(4) -0.014(4) -0.003(4)
C69 0.050(5) 0.059(6) 0.046(5) -0.019(5) -0.010(4) 0.012(5)
C70 0.048(5) 0.069(7) 0.065(6) -0.037(5) -0.025(5) 0.019(5)

loop_
_atom_type_symbol
_atom_type_description
_atom_type_scat_dispersion_real
_atom_type_scat_dispersion_imag
_atom_type_scat_source
C C 0.0033 0.0016 'International Tables Vol C Tables 4.2.6.8 and 6.1.1.4'
H H 0.0000 0.0000 'International Tables Vol C Tables 4.2.6.8 and 6.1.1.4'
N N 0.0061 0.0033 'International Tables Vol C Tables 4.2.6.8 and 6.1.1.4'
O O 0.0106 0.0060 'International Tables Vol C Tables 4.2.6.8 and 6.1.1.4'
Cl Cl 0.1484 0.1585 'International Tables Vol C Tables 4.2.6.8 and 6.1.1.4'
Cu Cu 0.3201 1.2651 'International Tables Vol C Tables 4.2.6.8 and 6.1.1.4'
Gd Gd -0.1653 3.9035 'International Tables Vol C Tables 4.2.6.8 and 6.1.1.4'

loop_
_geom_angle_atom_site_label_1
_geom_angle_atom_site_label_2
_geom_angle_atom_site_label_3
_geom_angle
_geom_angle_site_symmetry_1
_geom_angle_site_symmetry_3
O4 Gd1 O1 137.71(17) . .
O4 Gd1 O7 131.88(17) . .
O1 Gd1 O7 83.89(17) . .
O4 Gd1 O13 79.10(16) . .
O1 Gd1 O13 138.22(15) . .
O7 Gd1 O13 78.03(16) . .
O4 Gd1 O3 83.57(19) . .
O1 Gd1 O3 76.33(19) . .
O7 Gd1 O3 139.47(17) . .
O13 Gd1 O3 93.67(16) . .
O4 Gd1 O5 90.96(19) . .
O1 Gd1 O5 73.19(18) . .
O7 Gd1 O5 78.19(17) . .
O13 Gd1 O5 136.93(16) . .
O3 Gd1 O5 127.05(17) . .
O4 Gd1 O6 134.58(17) . .
O1 Gd1 O6 72.75(16) . .
O7 Gd1 O6 68.81(16) . .
O13 Gd1 O6 65.64(14) . .
O3 Gd1 O6 71.64(17) . .
O5 Gd1 O6 134.35(17) . .
O4 Gd1 O22 64.12(17) . 2_666
O1 Gd1 O22 138.70(17) . 2_666
O7 Gd1 O22 67.95(16) . 2_666
O13 Gd1 O22 65.99(15) . 2_666
O3 Gd1 O22 143.92(17) . 2_666
O5 Gd1 O22 71.93(17) . 2_666
O6 Gd1 O22 119.77(15) . 2_666
O4 Gd1 N1 66.00(17) . .
O1 Gd1 N1 71.76(17) . .
O7 Gd1 N1 140.99(17) . .
O13 Gd1 N1 139.59(17) . .
O3 Gd1 N1 63.80(17) . .
O5 Gd1 N1 65.98(18) . .
O6 Gd1 N1 127.90(16) . .
O22 Gd1 N1 112.12(17) 2_666 .
O4 Gd1 Cu2 30.30(13) . 2_666
O1 Gd1 Cu2 148.47(12) . 2_666
O7 Gd1 Cu2 102.03(11) . 2_666
O13 Gd1 Cu2 72.80(10) . 2_666
O3 Gd1 Cu2 113.35(14) . 2_666
O5 Gd1 Cu2 77.75(13) . 2_666
O6 Gd1 Cu2 138.43(11) . 2_666
O22 Gd1 Cu2 34.08(12) 2_666 2_666
N1 Gd1 Cu2 85.53(12) . 2_666
O29 Gd2 O7 74.38(17) 2_666 .
O29 Gd2 O2 87.30(18) 2_666 .
O7 Gd2 O2 84.72(16) . .
O29 Gd2 O10 141.65(17) 2_666 .
O7 Gd2 O10 139.98(17) . .
O2 Gd2 O10 81.64(17) . .
O29 Gd2 O12 113.32(16) 2_666 .
O7 Gd2 O12 73.25(15) . .
O2 Gd2 O12 143.40(16) . .
O10 Gd2 O12 96.63(16) . .
O29 Gd2 O6 141.59(17) 2_666 .
O7 Gd2 O6 69.05(15) . .
O2 Gd2 O6 78.22(17) . .
O10 Gd2 O6 71.39(16) . .
O12 Gd2 O6 66.84(15) . .
O29 Gd2 O9 82.7(2) 2_666 .
O7 Gd2 O9 124.19(17) . .
O2 Gd2 O9 144.76(17) . .
O10 Gd2 O9 85.52(19) . .
O12 Gd2 O9 70.55(16) . .
O6 Gd2 O9 127.92(17) . .
O29 Gd2 O8 75.40(18) 2_666 .
O7 Gd2 O8 144.24(17) . .
O2 Gd2 O8 75.18(18) . .
O10 Gd2 O8 66.28(18) . .
O12 Gd2 O8 137.53(16) . .
O6 Gd2 O8 132.42(17) . .
O9 Gd2 O8 69.61(18) . .
O16 Gd3 O12 114.60(15) . .
O16 Gd3 O13 75.20(15) . .
O12 Gd3 O13 70.78(15) . .
O16 Gd3 O11 144.06(16) . .
O12 Gd3 O11 84.45(16) . .
O13 Gd3 O11 140.67(16) . .
O16 Gd3 O18 70.18(15) . .
O12 Gd3 O18 76.60(16) . .
O13 Gd3 O18 115.34(15) . .
O11 Gd3 O18 86.52(16) . .
O16 Gd3 O14 88.55(16) . .
O12 Gd3 O14 142.86(16) . .
O13 Gd3 O14 89.27(16) . .
O11 Gd3 O14 93.12(17) . .
O18 Gd3 O14 140.38(16) . .
O16 Gd3 O6 138.12(15) . .
O12 Gd3 O6 68.42(16) . .
O13 Gd3 O6 66.52(15) . .
O11 Gd3 O6 76.24(16) . .
O18 Gd3 O6 142.09(15) . .
O14 Gd3 O6 75.00(16) . .
O16 Gd3 O17 68.77(15) . .
O12 Gd3 O17 139.04(15) . .
O13 Gd3 O17 140.77(15) . .
O11 Gd3 O17 77.00(16) . .
O18 Gd3 O17 66.21(15) . .
O14 Gd3 O17 75.10(16) . .
O6 Gd3 O17 138.26(15) . .
O20 Gd4 O23 120.35(17) . .
O20 Gd4 O24 142.96(18) . .
O23 Gd4 O24 84.63(17) . .
O20 Gd4 O19 91.3(2) . .
O23 Gd4 O19 143.22(18) . .
O24 Gd4 O19 78.8(2) . .
O20 Gd4 O17 135.48(18) . .
O23 Gd4 O17 72.09(16) . .
O24 Gd4 O17 75.34(17) . .
O19 Gd4 O17 72.03(17) . .
O20 Gd4 O21 82.5(2) . .
O23 Gd4 O21 77.57(17) . .
O24 Gd4 O21 76.6(2) . .
O19 Gd4 O21 128.61(17) . .
O17 Gd4 O21 140.09(19) . .
O20 Gd4 O18 75.27(17) . .
O23 Gd4 O18 76.50(15) . .
O24 Gd4 O18 140.82(17) . .
O19 Gd4 O18 96.23(16) . .
O17 Gd4 O18 66.31(15) . .
O21 Gd4 O18 130.25(17) . .
O20 Gd4 N2 67.97(19) . .
O23 Gd4 N2 141.84(18) . .
O24 Gd4 N2 75.7(2) . .
O19 Gd4 N2 64.19(18) . .
O17 Gd4 N2 131.03(17) . .
O21 Gd4 N2 66.32(19) . .
O18 Gd4 N2 137.11(19) . .
O23 Gd5 O7 94.78(16) . 2_666
O23 Gd5 O12 144.03(16) . 2_666
O7 Gd5 O12 74.22(16) 2_666 2_666
O23 Gd5 O13 141.91(16) . 2_666
O7 Gd5 O13 79.12(16) 2_666 2_666
O12 Gd5 O13 70.75(15) 2_666 2_666
O23 Gd5 O18 76.82(16) . .
O7 Gd5 O18 146.98(16) 2_666 .
O12 Gd5 O18 129.81(15) 2_666 .
O13 Gd5 O18 88.05(15) 2_666 .
O23 Gd5 O16 79.21(16) . .
O7 Gd5 O16 141.54(16) 2_666 .
O12 Gd5 O16 88.51(15) 2_666 .
O13 Gd5 O16 127.66(15) 2_666 .
O18 Gd5 O16 69.02(15) . .
O23 Gd5 O22 73.22(17) . .
O7 Gd5 O22 70.93(16) 2_666 .
O12 Gd5 O22 130.64(16) 2_666 .
O13 Gd5 O22 69.24(16) 2_666 .
O18 Gd5 O22 76.08(16) . .
O16 Gd5 O22 139.47(15) . .
O23 Gd5 O26 69.89(16) . .
O7 Gd5 O26 77.60(17) 2_666 .
O12 Gd5 O26 74.28(16) 2_666 .
O13 Gd5 O26 142.04(15) 2_666 .
O18 Gd5 O26 126.52(16) . .
O16 Gd5 O26 64.58(16) . .
O22 Gd5 O26 128.47(17) . .
O23 Gd5 Gd1 111.16(12) . 2_666
O7 Gd5 Gd1 41.84(12) 2_666 2_666
O12 Gd5 Gd1 83.60(11) 2_666 2_666
O13 Gd5 Gd1 42.88(11) 2_666 2_666
O18 Gd5 Gd1 111.20(11) . 2_666
O16 Gd5 Gd1 169.56(10) . 2_666
O22 Gd5 Gd1 47.24(12) . 2_666
O26 Gd5 Gd1 119.28(12) . 2_666
O23 Gd5 Gd2 116.05(11) . 2_666
O7 Gd5 Gd2 37.18(11) 2_666 2_666
O12 Gd5 Gd2 39.36(11) 2_666 2_666
O13 Gd5 Gd2 81.20(10) 2_666 2_666
O18 Gd5 Gd2 167.12(11) . 2_666
O16 Gd5 Gd2 112.35(10) . 2_666
O22 Gd5 Gd2 106.31(12) . 2_666
O26 Gd5 Gd2 62.25(11) . 2_666
Gd1 Gd5 Gd2 64.98(2) 2_666 2_666
O23 Gd5 Gd3 176.99(11) . 2_666
O7 Gd5 Gd3 82.41(12) 2_666 2_666
O12 Gd5 Gd3 36.12(11) 2_666 2_666
O13 Gd5 Gd3 36.53(10) 2_666 2_666
O18 Gd5 Gd3 104.95(11) . 2_666
O16 Gd5 Gd3 103.67(11) . 2_666
O22 Gd5 Gd3 104.72(12) . 2_666
O26 Gd5 Gd3 110.40(11) . 2_666
Gd1 Gd5 Gd3 65.99(3) 2_666 2_666
Gd2 Gd5 Gd3 62.17(4) 2_666 2_666
O28 Gd6 O23 80.03(18) . .
O28 Gd6 O25 79.99(19) . .
O23 Gd6 O25 86.29(16) . .
O28 Gd6 O15 132.31(18) . .
O23 Gd6 O15 144.07(16) . .
O25 Gd6 O15 85.31(18) . .
O28 Gd6 O27 74.0(2) . .
O23 Gd6 O27 142.93(17) . .
O25 Gd6 O27 114.0(2) . .
O15 Gd6 O27 71.31(19) . .
O28 Gd6 O16 129.54(17) . .
O23 Gd6 O16 79.84(16) . .
O25 Gd6 O16 143.44(16) . .
O15 Gd6 O16 86.48(16) . .
O27 Gd6 O16 96.7(2) . .
O28 Gd6 O17 143.51(17) . .
O23 Gd6 O17 71.11(15) . .
O25 Gd6 O17 76.40(17) . .
O15 Gd6 O17 72.96(16) . .
O27 Gd6 O17 141.52(18) . .
O16 Gd6 O17 67.13(15) . .
O28 Gd6 O26 66.08(17) . .
O23 Gd6 O26 68.82(15) . .
O25 Gd6 O26 140.39(17) . .
O15 Gd6 O26 132.64(17) . .
O27 Gd6 O26 76.60(18) . .
O16 Gd6 O26 63.53(15) . .
O17 Gd6 O26 120.13(15) . .
O28 Gd6 Cu1 33.06(13) . .
O23 Gd6 Cu1 73.09(11) . .
O25 Gd6 Cu1 111.46(13) . .
O15 Gd6 Cu1 141.96(13) . .
O27 Gd6 Cu1 70.67(14) . .
O16 Gd6 Cu1 96.63(11) . .
O17 Gd6 Cu1 142.70(11) . .
O26 Gd6 Cu1 33.10(11) . .
O26 Cu1 O29 96.7(2) . .
O26 Cu1 O28 87.5(2) . .
O29 Cu1 O28 163.4(2) . .
O26 Cu1 N3 174.1(3) . .
O29 Cu1 N3 89.2(3) . .
O28 Cu1 N3 86.8(3) . .
O26 Cu1 Gd6 47.13(14) . .
O29 Cu1 Gd6 142.14(15) . .
O28 Cu1 Gd6 40.49(15) . .
N3 Cu1 Gd6 127.1(2) . .
O20 Cu2 O4 157.9(2) . 2_666
O20 Cu2 O22 91.6(2) . .
O4 Cu2 O22 84.5(2) 2_666 .
O20 Cu2 Cl1 97.66(16) . .
O4 Cu2 Cl1 98.75(16) 2_666 .
O22 Cu2 Cl1 142.17(17) . .
O20 Cu2 Gd1 136.11(15) . 2_666
O4 Cu2 Gd1 37.99(16) 2_666 2_666
O22 Cu2 Gd1 46.87(15) . 2_666
Cl1 Cu2 Gd1 123.31(7) . 2_666
H4S1 Cl3S H4S2 78.5 . .
H4S1 Cl3S H4S3 74.2 . .
H4S2 Cl3S H4S3 70.9 . .
C1 O1 Gd1 140.5(5) . .
C1 O2 Gd2 133.2(4) . .
C14 O3 Gd1 127.6(4) . .
C14 O3 H21H 123(8) . .
Gd1 O3 H21H 110(8) . .
C16 O4 Cu2 122.9(4) . 2_666
C16 O4 Gd1 120.2(4) . .
Cu2 O4 Gd1 111.7(2) 2_666 .
C19 O5 Gd1 122.5(4) . .
C19 O5 H20H 119(8) . .
Gd1 O5 H20H 115(8) . .
Gd3 O6 Gd1 110.89(17) . .
Gd3 O6 Gd2 106.44(18) . .
Gd1 O6 Gd2 106.00(17) . .
Gd3 O6 H1H 112(7) . .
Gd1 O6 H1H 109(8) . .
Gd2 O6 H1H 112(7) . .
Gd2 O7 Gd5 105.47(18) . 2_666
Gd2 O7 Gd1 111.99(18) . .
Gd5 O7 Gd1 96.62(17) 2_666 .
Gd2 O7 H3H 117(7) . .
Gd5 O7 H3H 111(7) 2_666 .
Gd1 O7 H3H 113(7) . .
C4S O7S H7S 109.5 . .
C3S O8S H8S 107.9 . .
C20 O10 Gd2 129.6(4) . .
C20 O11 Gd3 136.7(4) . .
Gd3 O12 Gd5 107.60(17) . 2_666
Gd3 O12 Gd2 109.11(17) . .
Gd5 O12 Gd2 102.47(16) 2_666 .
Gd3 O12 H4H 110(6) . .
Gd5 O12 H4H 113(7) 2_666 .
Gd2 O12 H4H 114.5(15) . .
Gd5 O13 Gd3 107.06(17) 2_666 .
Gd5 O13 Gd1 95.15(16) 2_666 .
Gd3 O13 Gd1 113.66(16) . .
Gd5 O13 H2H 109(7) 2_666 .
Gd3 O13 H2H 124(7) . .
Gd1 O13 H2H 104(8) . .
C39 O14 Gd3 134.8(4) . .
C39 O15 Gd6 140.8(5) . .
Gd3 O16 Gd6 112.29(17) . .
Gd3 O16 Gd5 109.82(18) . .
Gd6 O16 Gd5 94.50(16) . .
Gd3 O16 H9H 117(7) . .
Gd6 O16 H9H 112(7) . .
Gd5 O16 H9H 109(7) . .
Gd4 O17 Gd3 111.12(18) . .
Gd4 O17 Gd6 103.34(16) . .
Gd3 O17 Gd6 106.62(17) . .
Gd4 O17 H10H 115(8) . .
Gd3 O17 H10H 112(7) . .
Gd6 O17 H10H 108(7) . .
Gd5 O18 Gd3 107.71(17) . .
Gd5 O18 Gd4 98.17(16) . .
Gd3 O18 Gd4 111.25(17) . .
Gd5 O18 H12H 107(7) . .
Gd3 O18 H12H 126(7) . .
Gd4 O18 H12H 103(8) . .
C34 O19 Gd4 127.3(4) . .
C34 O19 H17H 118(7) . .
Gd4 O19 H17H 104(7) . .
C36 O20 Cu2 124.1(5) . .
C36 O20 Gd4 113.7(4) . .
Cu2 O20 Gd4 120.1(2) . .
C38 O21 Gd4 122.1(5) . .
C38 O21 H16H 109(8) . .
Gd4 O21 H16H 126(8) . .
Cu2 O22 Gd5 138.5(2) . .
Cu2 O22 Gd1 99.0(2) . 2_666
Gd5 O22 Gd1 89.20(15) . 2_666
Cu2 O22 H14H 100(7) . .
Gd5 O22 H14H 116(7) . .
Gd1 O22 H14H 107(7) 2_666 .
Gd4 O23 Gd6 110.05(18) . .
Gd4 O23 Gd5 102.18(18) . .
Gd6 O23 Gd5 98.02(17) . .
Gd4 O23 H11H 127(8) . .
Gd6 O23 H11H 107(8) . .
Gd5 O23 H11H 108(7) . .
C52 O24 Gd4 135.7(5) . .
C52 O25 Gd6 134.0(5) . .
Cu1 O26 Gd5 131.0(2) . .
Cu1 O26 Gd6 99.77(19) . .
Gd5 O26 Gd6 90.30(15) . .
Cu1 O26 H13H 110(7) . .
Gd5 O26 H13H 108(7) . .
Gd6 O26 H13H 116(7) . .
C65 O28 Cu1 112.6(5) . .
C65 O28 Gd6 140.9(5) . .
Cu1 O28 Gd6 106.5(2) . .
C68 O29 Cu1 109.4(5) . .
C68 O29 Gd2 128.4(5) . 2_666
Cu1 O29 Gd2 122.0(2) . 2_666
C70 O30 H30 109.5 . .
C18 N1 C17 110.7(6) . .
C18 N1 C15 109.2(6) . .
C17 N1 C15 111.5(6) . .
C18 N1 Gd1 107.1(4) . .
C17 N1 Gd1 110.0(4) . .
C15 N1 Gd1 108.2(4) . .
C37 N2 C33 109.5(6) . .
C37 N2 C35 111.4(7) . .
C33 N2 C35 111.2(6) . .
C37 N2 Gd4 108.3(5) . .
C33 N2 Gd4 108.2(4) . .
C35 N2 Gd4 108.2(4) . .
C66 N3 C69 114.4(8) . .
C66 N3 C67 112.2(7) . .
C69 N3 C67 110.7(7) . .
C66 N3 Cu1 104.8(5) . .
C69 N3 Cu1 112.0(6) . .
C67 N3 Cu1 102.0(5) . .
O2 C1 O1 126.9(6) . .
O2 C1 C2 118.5(6) . .
O1 C1 C2 114.5(6) . .
C3 C2 C7 120.5(7) . .
C3 C2 C1 116.7(7) . .
C7 C2 C1 122.7(7) . .
C2 C3 C4 121.3(8) . .
C2 C3 H3 119.4 . .
C4 C3 H3 119.4 . .
C5 C4 C3 118.6(8) . .
C5 C4 H4 120.7 . .
C3 C4 H4 120.7 . .
O7S C4S H4S1 109.5 . .
O7S C4S H4S2 109.5 . .
H4S1 C4S H4S2 109.5 . .
O7S C4S H4S3 109.4 . .
H4S1 C4S H4S3 109.5 . .
H4S2 C4S H4S3 109.5 . .
C6 C5 C4 120.6(7) . .
C6 C5 H5 119.7 . .
C4 C5 H5 119.7 . .
C5 C6 C7 121.4(8) . .
C5 C6 H6 119.3 . .
C7 C6 H6 119.3 . .
C2 C7 C6 117.6(8) . .
C2 C7 C8 123.2(6) . .
C6 C7 C8 119.0(7) . .
C9 C8 C13 118.7(8) . .
C9 C8 C7 121.1(7) . .
C13 C8 C7 120.1(8) . .
C8 C9 C10 120.6(10) . .
C8 C9 H9 119.7 . .
C10 C9 H9 119.7 . .
C9 C10 C11 119.1(12) . .
C9 C10 H10 120.5 . .
C11 C10 H10 120.5 . .
C12 C11 C10 119.8(10) . .
C12 C11 H11 120.1 . .
C10 C11 H11 120.1 . .
C13 C12 C11 120.3(10) . .
C13 C12 H12 119.9 . .
C11 C12 H12 119.9 . .
C12 C13 C8 121.5(10) . .
C12 C13 H13 119.2 . .
C8 C13 H13 119.2 . .
O3 C14 C15 108.0(6) . .
O3 C14 H14A 110.1 . .
C15 C14 H14A 110.1 . .
O3 C14 H14B 110.1 . .
C15 C14 H14B 110.1 . .
H14A C14 H14B 108.4 . .
N1 C15 C14 112.0(6) . .
N1 C15 H15A 109.2 . .
C14 C15 H15A 109.2 . .
N1 C15 H15B 109.2 . .
C14 C15 H15B 109.2 . .
H15A C15 H15B 107.9 . .
O4 C16 C17 109.2(6) . .
O4 C16 H16A 109.8 . .
C17 C16 H16A 109.8 . .
O4 C16 H16B 109.8 . .
C17 C16 H16B 109.8 . .
H16A C16 H16B 108.3 . .
N1 C17 C16 111.0(6) . .
N1 C17 H17A 109.4 . .
C16 C17 H17A 109.4 . .
N1 C17 H17B 109.4 . .
C16 C17 H17B 109.4 . .
H17A C17 H17B 108.0 . .
N1 C18 C19 112.4(6) . .
N1 C18 H18A 109.1 . .
C19 C18 H18A 109.1 . .
N1 C18 H18B 109.1 . .
C19 C18 H18B 109.1 . .
H18A C18 H18B 107.8 . .
O5 C19 C18 107.8(6) . .
O5 C19 H19A 110.1 . .
C18 C19 H19A 110.1 . .
O5 C19 H19B 110.1 . .
C18 C19 H19B 110.1 . .
H19A C19 H19B 108.5 . .
O10 C20 O11 124.6(6) . .
O10 C20 C21 119.9(6) . .
O11 C20 C21 115.5(6) . .
C22 C21 C26 120.2(7) . .
C22 C21 C20 117.2(6) . .
C26 C21 C20 122.5(8) . .
C21 C22 C23 121.0(8) . .
C21 C22 H22 119.5 . .
C23 C22 H22 119.5 . .
C24 C23 C22 118.9(10) . .
C24 C23 H23 120.5 . .
C22 C23 H23 120.5 . .
C23 C24 C25 121.0(8) . .
C23 C24 H24 119.5 . .
C25 C24 H24 119.5 . .
C24 C25 C26 121.5(9) . .
C24 C25 H25 119.2 . .
C26 C25 H25 119.2 . .
C25 C26 C21 117.3(9) . .
C25 C26 C27 120.0(8) . .
C21 C26 C27 122.6(8) . .
C32 C27 C28 118.9(11) . .
C32 C27 C26 121.5(7) . .
C28 C27 C26 119.5(10) . .
C29 C28 C27 119.6(13) . .
C29 C28 H28 120.2 . .
C27 C28 H28 120.2 . .
C30 C29 C28 120.4(12) . .
C30 C29 H29 119.8 . .
C28 C29 H29 119.8 . .
C29 C30 C31 120.9(14) . .
C29 C30 H30A 119.5 . .
C31 C30 H30A 119.5 . .
C30 C31 C32 118.8(14) . .
C30 C31 H31 120.6 . .
C32 C31 H31 120.6 . .
C27 C32 C31 121.3(10) . .
C27 C32 H32 119.4 . .
C31 C32 H32 119.4 . .
N2 C33 C34 110.3(6) . .
N2 C33 H33A 109.6 . .
C34 C33 H33A 109.6 . .
N2 C33 H33B 109.6 . .
C34 C33 H33B 109.6 . .
H33A C33 H33B 108.1 . .
O19 C34 C33 106.3(6) . .
O19 C34 H34A 110.5 . .
C33 C34 H34A 110.5 . .
O19 C34 H34B 110.5 . .
C33 C34 H34B 110.5 . .
H34A C34 H34B 108.7 . .
N2 C35 C36 112.4(6) . .
N2 C35 H35A 109.1 . .
C36 C35 H35A 109.1 . .
N2 C35 H35B 109.1 . .
C36 C35 H35B 109.1 . .
H35A C35 H35B 107.8 . .
O20 C36 C35 109.4(7) . .
O20 C36 H36A 109.8 . .
C35 C36 H36A 109.8 . .
O20 C36 H36B 109.8 . .
C35 C36 H36B 109.8 . .
H36A C36 H36B 108.2 . .
N2 C37 C38 111.0(7) . .
N2 C37 H37A 109.4 . .
C38 C37 H37A 109.4 . .
N2 C37 H37B 109.4 . .
C38 C37 H37B 109.4 . .
H37A C37 H37B 108.0 . .
O21 C38 C37 108.1(7) . .
O21 C38 H38A 110.1 . .
C37 C38 H38A 110.1 . .
O21 C38 H38B 110.1 . .
C37 C38 H38B 110.1 . .
H38A C38 H38B 108.4 . .
O15 C39 O14 125.5(7) . .
O15 C39 C40 118.6(6) . .
O14 C39 C40 115.9(6) . .
C45 C40 C41 120.5(7) . .
C45 C40 C39 122.1(7) . .
C41 C40 C39 117.3(7) . .
C42 C41 C40 119.5(8) . .
C42 C41 H41 120.2 . .
C40 C41 H41 120.2 . .
C41 C42 C43 119.8(8) . .
C41 C42 H42 120.1 . .
C43 C42 H42 120.1 . .
C44 C43 C42 120.5(8) . .
C44 C43 H43 119.7 . .
C42 C43 H43 119.7 . .
C43 C44 C45 121.3(8) . .
C43 C44 H44 119.4 . .
C45 C44 H44 119.4 . .
C44 C45 C40 118.3(8) . .
C44 C45 C46 118.4(8) . .
C40 C45 C46 123.2(7) . .
C51 C46 C47 118.9(9) . .
C51 C46 C45 121.8(8) . .
C47 C46 C45 119.3(8) . .
C48 C47 C46 122.2(9) . .
C48 C47 H47 118.9 . .
C46 C47 H47 118.9 . .
C47 C48 C49 118.4(10) . .
C47 C48 H48 120.8 . .
C49 C48 H48 120.8 . .
C50 C49 C48 120.0(11) . .
C50 C49 H49 120.0 . .
C48 C49 H49 120.0 . .
C49 C50 C51 120.9(11) . .
C49 C50 H50 119.6 . .
C51 C50 H50 119.6 . .
C46 C51 C50 119.6(10) . .
C46 C51 H51 120.2 . .
C50 C51 H51 120.2 . .
O25 C52 O24 126.6(6) . .
O25 C52 C53 116.3(7) . .
O24 C52 C53 117.0(7) . .
C54 C53 C58 121.2(8) . .
C54 C53 C52 117.0(8) . .
C58 C53 C52 121.7(8) . .
C53 C54 C55 119.4(11) . .
C53 C54 H54 120.3 . .
C55 C54 H54 120.3 . .
C56 C55 C54 120.4(11) . .
C56 C55 H55 119.8 . .
C54 C55 H55 119.8 . .
C55 C56 C57 120.9(9) . .
C55 C56 H56 119.5 . .
C57 C56 H56 119.5 . .
C58 C57 C56 119.5(11) . .
C58 C57 H57 120.2 . .
C56 C57 H57 120.2 . .
C57 C58 C53 118.4(10) . .
C57 C58 C59 119.4(9) . .
C53 C58 C59 122.0(7) . .
C64 C59 C60 121.1(10) . .
C64 C59 C58 120.1(9) . .
C60 C59 C58 118.4(10) . .
C61 C60 C59 118.0(11) . .
C61 C60 H60 121.0 . .
C59 C60 H60 121.0 . .
C60 C61 C62 120.8(12) . .
C60 C61 H61 119.6 . .
C62 C61 H61 119.6 . .
C63 C62 C61 119.4(12) . .
C63 C62 H62 120.3 . .
C61 C62 H62 120.3 . .
C62 C63 C64 120.2(12) . .
C62 C63 H63 119.9 . .
C64 C63 H63 119.9 . .
C59 C64 C63 120.5(11) . .
C59 C64 H64 119.8 . .
C63 C64 H64 119.8 . .
O28 C65 C66 109.9(7) . .
O28 C65 H65A 109.7 . .
C66 C65 H65A 109.7 . .
O28 C65 H65B 109.7 . .
C66 C65 H65B 109.7 . .
H65A C65 H65B 108.2 . .
N3 C66 C65 111.4(7) . .
N3 C66 H66A 109.3 . .
C65 C66 H66A 109.3 . .
N3 C66 H66B 109.3 . .
C65 C66 H66B 109.3 . .
H66A C66 H66B 108.0 . .
N3 C67 C68 109.7(7) . .
N3 C67 H67A 109.7 . .
C68 C67 H67A 109.7 . .
N3 C67 H67B 109.7 . .
C68 C67 H67B 109.7 . .
H67A C67 H67B 108.2 . .
O29 C68 C67 109.2(6) . .
O29 C68 H68A 109.8 . .
C67 C68 H68A 109.8 . .
O29 C68 H68B 109.8 . .
C67 C68 H68B 109.8 . .
H68A C68 H68B 108.3 . .
N3 C69 C70 114.5(8) . .
N3 C69 H69A 108.6 . .
C70 C69 H69A 108.6 . .
N3 C69 H69B 108.6 . .
C70 C69 H69B 108.6 . .
H69A C69 H69B 107.6 . .
O30 C70 C69 110.4(8) . .
O30 C70 H70A 109.6 . .
C69 C70 H70A 109.6 . .
O30 C70 H70B 109.6 . .
C69 C70 H70B 109.6 . .
H70A C70 H70B 108.1 . .

loop_
_geom_bond_atom_site_label_1
_geom_bond_atom_site_label_2
_geom_bond_distance
_geom_bond_site_symmetry_2
Gd1 O4 2.338(5) .
Gd1 O1 2.376(5) .
Gd1 O7 2.385(5) .
Gd1 O13 2.426(4) .
Gd1 O3 2.442(5) .
Gd1 O5 2.442(5) .
Gd1 O6 2.459(4) .
Gd1 O22 2.608(5) 2_666
Gd1 N1 2.715(6) .
Gd1 Cu2 3.5284(12) 2_666
Gd2 O29 2.358(5) 2_666
Gd2 O7 2.361(5) .
Gd2 O2 2.390(5) .
Gd2 O10 2.442(5) .
Gd2 O12 2.446(4) .
Gd2 O6 2.467(5) .
Gd2 O9 2.470(5) .
Gd2 O8 2.485(5) .
Gd3 O16 2.328(4) .
Gd3 O12 2.375(5) .
Gd3 O13 2.391(4) .
Gd3 O11 2.392(4) .
Gd3 O18 2.422(5) .
Gd3 O14 2.424(5) .
Gd3 O6 2.437(5) .
Gd3 O17 2.447(5) .
Gd4 O20 2.317(5) .
Gd4 O23 2.333(5) .
Gd4 O24 2.377(5) .
Gd4 O19 2.394(5) .
Gd4 O17 2.421(5) .
Gd4 O21 2.429(5) .
Gd4 O18 2.442(4) .
Gd4 N2 2.661(6) .
Gd5 O23 2.365(4) .
Gd5 O7 2.371(5) 2_666
Gd5 O12 2.384(4) 2_666
Gd5 O13 2.384(4) 2_666
Gd5 O18 2.395(4) .
Gd5 O16 2.426(5) .
Gd5 O22 2.447(5) .
Gd5 O26 2.467(5) .
Gd5 Gd1 3.5511(12) 2_666
Gd5 Gd2 3.7662(9) 2_666
Gd5 Gd3 3.8404(13) 2_666
Gd6 O28 2.318(5) .
Gd6 O23 2.345(5) .
Gd6 O25 2.353(5) .
Gd6 O15 2.387(5) .
Gd6 O27 2.399(6) .
Gd6 O16 2.415(5) .
Gd6 O17 2.465(5) .
Gd6 O26 2.547(5) .
Gd6 Cu1 3.4244(13) .
Cu1 O26 1.898(5) .
Cu1 O29 1.935(5) .
Cu1 O28 1.948(5) .
Cu1 N3 1.983(7) .
Cu2 O20 1.900(5) .
Cu2 O4 1.916(5) 2_666
Cu2 O22 2.002(5) .
Cu2 Cl1 2.277(2) .
Cu2 Gd1 3.5285(12) 2_666
Cl3S H4S1 1.2029 .
Cl3S H4S2 1.3233 .
Cl3S H4S3 1.4320 .
O1 C1 1.253(9) .
O2 C1 1.247(9) .
O3 C14 1.440(9) .
O3 H21H 0.890(10) .
O4 C16 1.417(9) .
O4 Cu2 1.916(5) 2_666
O5 C19 1.424(9) .
O5 H20H 0.890(10) .
O6 H1H 0.891(10) .
O7 Gd5 2.371(5) 2_666
O7 H3H 0.889(10) .
O7S C4S 1.502(9) .
O7S H7S 0.8400 .
O8S C3S 1.432(10) .
O8S H8S 0.8247 .
O10 C20 1.249(9) .
O11 C20 1.266(8) .
O12 Gd5 2.384(4) 2_666
O12 H4H 0.888(10) .
O13 Gd5 2.384(4) 2_666
O13 H2H 0.888(10) .
O14 C39 1.280(9) .
O15 C39 1.248(9) .
O16 H9H 0.891(10) .
O17 H10H 0.891(10) .
O18 H12H 0.891(10) .
O19 C34 1.448(8) .
O19 H17H 0.890(10) .
O20 C36 1.413(9) .
O21 C38 1.422(10) .
O21 H16H 0.889(10) .
O22 Gd1 2.608(5) 2_666
O22 H14H 0.890(10) .
O23 H11H 0.887(10) .
O24 C52 1.262(9) .
O25 C52 1.254(9) .
O26 H13H 0.890(10) .
O28 C65 1.417(9) .
O29 C68 1.432(9) .
O29 Gd2 2.358(5) 2_666
O30 C70 1.453(12) .
O30 H30 0.8400 .
N1 C18 1.475(10) .
N1 C17 1.490(9) .
N1 C15 1.496(9) .
N2 C37 1.475(10) .
N2 C33 1.485(9) .
N2 C35 1.495(11) .
N3 C66 1.474(11) .
N3 C69 1.482(12) .
N3 C67 1.493(11) .
C1 C2 1.528(9) .
C2 C3 1.374(11) .
C2 C7 1.402(11) .
C3 C4 1.396(11) .
C3 H3 0.9500 .
C3S H3S1 0.9800 .
C3S H3S2 0.9800 .
C3S H3S3 0.9800 .
C4 C5 1.387(14) .
C4 H4 0.9500 .
C4S H4S1 0.9800 .
C4S H4S2 0.9800 .
C4S H4S3 0.9801 .
C5 C6 1.368(14) .
C5 H5 0.9500 .
C6 C7 1.409(10) .
C6 H6 0.9500 .
C7 C8 1.484(12) .
C8 C9 1.382(13) .
C8 C13 1.401(11) .
C9 C10 1.384(15) .
C9 H9 0.9500 .
C10 C11 1.417(19) .
C10 H10 0.9500 .
C11 C12 1.374(19) .
C11 H11 0.9500 .
C12 C13 1.352(13) .
C12 H12 0.9500 .
C13 H13 0.9500 .
C14 C15 1.507(11) .
C14 H14A 0.9900 .
C14 H14B 0.9900 .
C15 H15A 0.9900 .
C15 H15B 0.9900 .
C16 C17 1.515(10) .
C16 H16A 0.9900 .
C16 H16B 0.9900 .
C17 H17A 0.9900 .
C17 H17B 0.9900 .
C18 C19 1.514(11) .
C18 H18A 0.9900 .
C18 H18B 0.9900 .
C19 H19A 0.9900 .
C19 H19B 0.9900 .
C20 C21 1.487(9) .
C21 C22 1.384(12) .
C21 C26 1.410(11) .
C22 C23 1.394(11) .
C22 H22 0.9500 .
C23 C24 1.370(16) .
C23 H23 0.9500 .
C24 C25 1.371(17) .
C24 H24 0.9500 .
C25 C26 1.405(13) .
C25 H25 0.9500 .
C26 C27 1.483(14) .
C27 C32 1.370(14) .
C27 C28 1.403(12) .
C28 C29 1.39(2) .
C28 H28 0.9500 .
C29 C30 1.36(2) .
C29 H29 0.9500 .
C30 C31 1.382(19) .
C30 H30A 0.9500 .
C31 C32 1.393(15) .
C31 H31 0.9500 .
C32 H32 0.9500 .
C33 C34 1.500(11) .
C33 H33A 0.9900 .
C33 H33B 0.9900 .
C34 H34A 0.9900 .
C34 H34B 0.9900 .
C35 C36 1.515(12) .
C35 H35A 0.9900 .
C35 H35B 0.9900 .
C36 H36A 0.9900 .
C36 H36B 0.9900 .
C37 C38 1.517(12) .
C37 H37A 0.9900 .
C37 H37B 0.9900 .
C38 H38A 0.9900 .
C38 H38B 0.9900 .
C39 C40 1.500(10) .
C40 C45 1.403(11) .
C40 C41 1.409(11) .
C41 C42 1.389(11) .
C41 H41 0.9500 .
C42 C43 1.395(14) .
C42 H42 0.9500 .
C43 C44 1.372(14) .
C43 H43 0.9500 .
C44 C45 1.400(11) .
C44 H44 0.9500 .
C45 C46 1.490(12) .
C46 C51 1.380(13) .
C46 C47 1.401(12) .
C47 C48 1.383(14) .
C47 H47 0.9500 .
C48 C49 1.404(17) .
C48 H48 0.9500 .
C49 C50 1.381(17) .
C49 H49 0.9500 .
C50 C51 1.408(15) .
C50 H50 0.9500 .
C51 H51 0.9500 .
C52 C53 1.515(10) .
C53 C54 1.376(13) .
C53 C58 1.412(13) .
C54 C55 1.403(13) .
C54 H54 0.9500 .
C55 C56 1.36(2) .
C55 H55 0.9500 .
C56 C57 1.410(19) .
C56 H56 0.9500 .
C57 C58 1.399(12) .
C57 H57 0.9500 .
C58 C59 1.491(14) .
C59 C64 1.357(15) .
C59 C60 1.410(13) .
C60 C61 1.391(15) .
C60 H60 0.9500 .
C61 C62 1.402(19) .
C61 H61 0.9500 .
C62 C63 1.379(19) .
C62 H62 0.9500 .
C63 C64 1.388(18) .
C63 H63 0.9500 .
C64 H64 0.9500 .
C65 C66 1.525(11) .
C65 H65A 0.9900 .
C65 H65B 0.9900 .
C66 H66A 0.9900 .
C66 H66B 0.9900 .
C67 C68 1.524(12) .
C67 H67A 0.9900 .
C67 H67B 0.9900 .
C68 H68A 0.9900 .
C68 H68B 0.9900 .
C69 C70 1.518(15) .
C69 H69A 0.9900 .
C69 H69B 0.9900 .
C70 H70A 0.9900 .
C70 H70B 0.9900 .
